data_1572880
loop_
_publ_author_name
'Dey, Sovan'
'Das, Arindam'
'Yadav, Ram Naresh'
'Boruah, Palash Jyoti'
'Sarkar, Koushik'
'Paul, Amit Kumar'
'Hossain, Md Firoj'

_publ_section_title
;
 Electron donor-acceptor complex enabled photocascade strategy for the
 synthesis of <i>trans</i>-dihydrofuro[3,2-<i>c</i>]chromen-4-one
 scaffolds <i>via</i> radical conjugate addition of pyridinium ylide.
;
_journal_issue 97
_journal_name_full 'Chemical communications (Cambridge, England)'
_journal_page_first 14384
_journal_page_last 14387
_journal_paper_doi 10.1039/d4cc04720f
_journal_volume 60
_journal_year 2024
_chemical_formula_moiety 'C26 H20 Br N O4'
_chemical_formula_sum 'C26 H20 Br N O4'
_chemical_formula_weight 490.34
_chemical_name_systematic 2-(4-bromobenzoyel)-3-(4-dimethylamio)phenyl)-2,3-dihydro-4H-furo[3,2-c]chromen-4-one
_space_group_crystal_system triclinic
_space_group_IT_number 2
_space_group_name_Hall '-P 1'
_space_group_name_H-M_alt 'P -1'
_atom_sites_solution_hydrogens geom
_atom_sites_solution_primary iterative
_audit_creation_date 2023-04-15
_audit_creation_method
;
Olex2 1.5
(compiled 2023.03.06 svn.rbb2c1857 for OlexSys, GUI svn.r6748)
;
_audit_update_record
;
2024-07-01 deposited with the CCDC.	2024-10-17 downloaded from the CCDC.
;
_cell_angle_alpha 82.4456(10)
_cell_angle_beta 83.3581(12)
_cell_angle_gamma 85.9012(11)
_cell_formula_units_Z 2
_cell_length_a 5.03990(8)
_cell_length_b 14.26675(16)
_cell_length_c 15.1370(2)
_cell_measurement_reflns_used 13185
_cell_measurement_temperature 100.00(10)
_cell_measurement_theta_max 68.2450
_cell_measurement_theta_min 2.9540
_cell_volume 1069.96(3)
_computing_cell_refinement 'CrysAlisPro 1.171.42.58a (Rigaku OD, 2022)'
_computing_data_collection 'CrysAlisPro 1.171.42.58a (Rigaku OD, 2022)'
_computing_data_reduction 'CrysAlisPro 1.171.42.58a (Rigaku OD, 2022)'
_computing_molecular_graphics 'Olex2 1.5 (Dolomanov et al., 2009)'
_computing_publication_material 'Olex2 1.5 (Dolomanov et al., 2009)'
_computing_structure_refinement 'SHELXL 2018/3 (Sheldrick, 2015)'
_computing_structure_solution 'olex2.solve 1.5 (Bourhis et al., 2015)'
_diffrn_ambient_environment N~2~
_diffrn_ambient_temperature 100.00(10)
_diffrn_detector 'Hybrid Pixel Array Detector'
_diffrn_detector_area_resol_mean 10.0000
_diffrn_detector_type HyPix3000
_diffrn_measured_fraction_theta_full 0.998
_diffrn_measured_fraction_theta_max 0.994
_diffrn_measurement_details
;
List of Runs (angles in degrees, time in seconds):

  # Type    Start    End  Width  t~exp~   \w     \q     \k     \f   Frames
#--------------------------------------------------------------------------
  1  \w    -26.00  43.00   0.50    0.20    --   40.33 -38.00  90.00  138
  2  \w    -26.00  57.00   0.50    0.20    --   40.33 -50.00   0.00  166
  3  \w    -35.00  24.00   0.50    0.20    --   40.33 -12.00 -60.00  118
  4  \w    -30.00  31.00   0.50    0.20    --   40.33 -25.00-180.00  122
  5  \w    -35.00  24.00   0.50    0.20    --   40.33 -12.00-150.00  118
  6  \w    -35.00  24.00   0.50    0.20    --   40.33 -12.00-120.00  118
  7  \w     12.00  43.00   0.50    0.20    --   40.33  81.00 122.65   62
  8  \w      9.00  43.00   0.50    0.20    --   40.33  90.00 170.73   68
  9  \w     14.00 109.00   0.50    0.20    --   40.33  77.00  60.00  190
 10  \w     14.00 109.00   0.50    0.20    --   40.33  77.00 150.00  190
 11  \w     14.00 109.00   0.50    0.20    --   40.33  77.00   0.00  190
 12  \w     14.00 109.00   0.50    0.20    --   40.33  77.00 -90.00  190
 13  \w     11.00  43.00   0.50    0.20    --   40.33  85.00 -48.43   64
 14  \w     83.00 164.00   0.50    0.20    --   96.67  33.00-180.00  162
 15  \w     78.00 163.00   0.50    0.20    --   96.67  50.00-150.00  170
 16  \w     78.00 163.00   0.50    0.20    --   96.67  50.00 -30.00  170
 17  \w     75.00 164.00   0.50    0.20    --   96.67  59.00  30.00  178
 18  \w     78.00 163.00   0.50    0.20    --   96.67  50.00  90.00  170
 19  \w     73.00 165.00   0.50    0.20    --   96.67  68.00 120.00  184
 20  \w     74.00 162.00   0.50    0.20    --   96.67 155.00  19.00  176
 21  \w    105.00 170.00   0.50    0.20    --   96.67  96.00 -90.00  130
 22  \w     97.00 163.00   0.50    0.20    --   96.67 121.00-138.00  132
 23  \w     81.00 164.00   0.50    0.20    --   96.67 145.00-180.00  166
 24  \w     99.00 164.00   0.50    0.20    --   96.67 117.00-150.00  130
 25  \w     30.00  57.00   0.50    0.20    --   96.67 -50.00-120.00   54
 26  \w     29.00  68.00   0.50    0.20    --   96.67 -59.00-180.00   78
 27  \w     29.00  83.00   0.50    0.20    --   96.67 -68.00-150.00  108
 28  \w     28.00 105.00   0.50    0.20    --   96.67 -77.00 -30.00  154
 29  \w     29.00  68.00   0.50    0.20    --   96.67 -59.00  30.00   78
 30  \w     29.00  83.00   0.50    0.20    --   96.67 -68.00 150.00  108
 31  \w     27.00 127.00   0.50    0.20    --   96.67 -87.00 120.00  200
 32  \w     31.00 111.00   0.50    0.20    --   96.67-121.00 138.00  160
 33  \w     44.00 127.00   0.50    0.20    --   96.67-145.00  60.00  166
 34  \w     30.00 109.00   0.50    0.20    --   96.67-117.00  60.00  158
 35  \w     49.00 133.00   0.50    0.20    --   96.67-155.00 -18.00  168
 36  \w     30.00 109.00   0.50    0.20    --   96.67-117.00 -30.00  158
 37  \w     44.00 127.00   0.50    0.20    --   96.67-145.00 -60.00  166
 38  \w     22.00 106.00   0.50    0.20    --   96.67 -96.00 -30.00  168
 39  \w     30.00 109.00   0.50    0.20    --   96.67-117.00-150.00  158
 40  \w     49.00 110.00   0.50    0.20    --   40.33-155.00 -18.00  122
 41  \w     31.00  88.00   0.50    0.20    --   40.33-121.00 138.00  114
 42  \w   -110.00 -26.00   0.50    0.20    --  -40.33 -25.00 -60.00  168
 43  \w   -108.00 -17.00   0.50    0.20    --  -40.33 -64.00-150.00  182
 44  \w   -107.00 -21.00   0.50    0.20    --  -40.33 -50.00 -90.00  172
 45  \w   -106.00 -25.00   0.50    0.20    --  -40.33 -38.00-150.00  162
 46  \w   -107.00 -21.00   0.50    0.20    --  -40.33 -50.00   0.00  172
 47  \w   -108.00 -17.00   0.50    0.20    --  -40.33 -64.00 150.00  182
 48  \w   -108.00 -17.00   0.50    0.20    --  -40.33 -64.00  90.00  182
 49  \w   -109.00 -52.00   0.50    0.20    --  -40.33-155.00 -18.00  114
 50  \w   -146.00 -52.00   0.50    0.20    --  -82.50-155.00 -18.00  188
 51  \w   -149.00 -75.00   0.50    0.20    --  -82.50-121.00 138.00  148
 52  \w   -153.00 -78.00   0.50    0.20    --  -82.50 -87.00  30.00  150
 53  \w   -156.00 -58.00   0.50    0.20    --  -82.50 -17.00-120.00  196
 54  \w    -83.00 -14.00   0.50    0.20    --  -82.50  68.00  60.00  138
 55  \w    -47.00 -15.00   0.50    0.20    --  -82.50  42.00  90.00   64
 56  \w   -107.00 -27.00   0.50    0.20    --  -40.33 155.00  19.00  160
 57  \w    -85.00  -9.00   0.50    0.20    --  -40.33 121.00-138.00  152
 58  \w    -84.00 -15.00   0.50    0.20    --  -82.50 121.00-138.00  138
 59  \w    -47.00 -15.00   0.50    0.20    --  -82.50  42.00 -90.00   64
;
_diffrn_measurement_device 'four-circle diffractometer'
_diffrn_measurement_device_type 'XtaLAB Synergy, Dualflex, HyPix3000'
_diffrn_measurement_method '\w scans'
_diffrn_orient_matrix_type 'CrysAlisPro convention (1999,Acta A55,543-557)'
_diffrn_orient_matrix_UB_11 -0.0201922000
_diffrn_orient_matrix_UB_12 -0.0255323000
_diffrn_orient_matrix_UB_13 0.1025627000
_diffrn_orient_matrix_UB_21 0.2833392000
_diffrn_orient_matrix_UB_22 0.0338606000
_diffrn_orient_matrix_UB_23 0.0003083000
_diffrn_orient_matrix_UB_31 -0.1196839000
_diffrn_orient_matrix_UB_32 0.1005275000
_diffrn_orient_matrix_UB_33 0.0120087000
_diffrn_radiation_monochromator mirror
_diffrn_radiation_probe x-ray
_diffrn_radiation_type 'Cu K\a'
_diffrn_radiation_wavelength 1.54184
_diffrn_reflns_av_R_equivalents 0.0579
_diffrn_reflns_av_unetI/netI 0.0327
_diffrn_reflns_Laue_measured_fraction_full 0.998
_diffrn_reflns_Laue_measured_fraction_max 0.994
_diffrn_reflns_limit_h_max 6
_diffrn_reflns_limit_h_min -6
_diffrn_reflns_limit_k_max 17
_diffrn_reflns_limit_k_min -15
_diffrn_reflns_limit_l_max 18
_diffrn_reflns_limit_l_min -17
_diffrn_reflns_number 16451
_diffrn_reflns_point_group_measured_fraction_full 0.998
_diffrn_reflns_point_group_measured_fraction_max 0.994
_diffrn_reflns_theta_full 67.684
_diffrn_reflns_theta_max 68.182
_diffrn_reflns_theta_min 2.962
_diffrn_source 'micro-focus sealed X-ray tube'
_diffrn_source_type 'PhotonJet (Cu) X-ray Source'
_exptl_absorpt_coefficient_mu 2.905
_exptl_absorpt_correction_T_max 1.00000
_exptl_absorpt_correction_T_min 0.33070
_exptl_absorpt_correction_type multi-scan
_exptl_absorpt_process_details
;
CrysAlisPro 1.171.42.58a (Rigaku Oxford Diffraction, 2022)
Empirical absorption correction using spherical harmonics,
implemented in SCALE3 ABSPACK scaling algorithm.
;
_exptl_crystal_colour 'clear yellowish yellow'
_exptl_crystal_colour_lustre clear
_exptl_crystal_colour_modifier yellowish
_exptl_crystal_colour_primary yellow
_exptl_crystal_density_diffrn 1.522
_exptl_crystal_description block
_exptl_crystal_F_000 500
_exptl_crystal_preparation 'crystallisation done in chloroform'
_exptl_crystal_recrystallization_method 'kept in the chloroform solution'
_exptl_crystal_size_max 0.002
_exptl_crystal_size_mid 0.001
_exptl_crystal_size_min 0.001
_refine_diff_density_max 0.583
_refine_diff_density_min -0.834
_refine_diff_density_rms 0.075
_refine_ls_extinction_coef 0.0026(4)
_refine_ls_extinction_expression Fc^*^=kFc[1+0.001xFc^2^\l^3^/sin(2\q)]^-1/4^
_refine_ls_extinction_method 'SHELXL-2018/3 (Sheldrick 2018)'
_refine_ls_goodness_of_fit_ref 1.049
_refine_ls_hydrogen_treatment constr
_refine_ls_matrix_type full
_refine_ls_number_parameters 292
_refine_ls_number_reflns 3872
_refine_ls_number_restraints 0
_refine_ls_restrained_S_all 1.049
_refine_ls_R_factor_all 0.0404
_refine_ls_R_factor_gt 0.0394
_refine_ls_shift/su_max 0.000
_refine_ls_shift/su_mean 0.000
_refine_ls_structure_factor_coef Fsqd
_refine_ls_weighting_details 'w=1/[\s^2^(Fo^2^)+(0.0686P)^2^+0.5955P] where P=(Fo^2^+2Fc^2^)/3'
_refine_ls_weighting_scheme calc
_refine_ls_wR_factor_gt 0.1069
_refine_ls_wR_factor_ref 0.1079
_reflns_Friedel_coverage 0.000
_reflns_number_gt 3682
_reflns_number_total 3872
_reflns_threshold_expression 'I > 2\s(I)'
_cod_data_source_file d4cc04720f2.cif
_cod_data_source_block ksk_kc_65_auto
_cod_depositor_comments 'Adding full bibliography for 1572879--1572880.cif.'
_cod_database_code 1572880
_shelx_shelxl_version_number 2018/3
_chemical_oxdiff_formula 'C H N O Br'
_chemical_oxdiff_usercomment 100K
_shelx_space_group_comment
;
The symmetry employed for this shelxl refinement is uniquely defined
by the following loop, which should always be used as a source of
symmetry information in preference to the above space-group names.
They are only intended as comments.
;
_shelx_estimated_absorpt_t_max 0.997
_shelx_estimated_absorpt_t_min 0.994
_olex2_refinement_description
;
1. Fixed Uiso
 At 1.2 times of:
  All C(H) groups
 At 1.5 times of:
  All C(H,H,H) groups
2.a Ternary CH refined with riding coordinates:
 C2(H2), C1(H1)
2.b Aromatic/amide H refined with riding coordinates:
 C19(H19), C27(H27), C18(H18), C6(H6), C28(H28), C31(H31), C16(H16), C15(H15),
 C30(H30), C9(H9), C7(H7), C8(H8)
2.c Idealised Me refined as rotating group:
 C22(H22A,H22B,H22C), C21(H21A,H21B,H21C)
;
_olex2_exptl_crystal_mounting_method yes
_olex2_submission_original_sample_id SD100165
_olex2_submission_special_instructions 'No special instructions were received'
_oxdiff_exptl_absorpt_empirical_details
;
Empirical correction (ABSPACK) includes:
- Absorption correction using spherical harmonics
- Frame scaling
;
_oxdiff_exptl_absorpt_empirical_full_max 2.130
_oxdiff_exptl_absorpt_empirical_full_min 0.533

loop_
_space_group_symop_operation_xyz
'x, y, z'
'-x, -y, -z'

loop_
_atom_site_label
_atom_site_type_symbol
_atom_site_fract_x
_atom_site_fract_y
_atom_site_fract_z
_atom_site_U_iso_or_equiv
_atom_site_adp_type
_atom_site_occupancy
_atom_site_site_symmetry_order
_atom_site_calc_flag
_atom_site_refinement_flags_posn
_atom_site_refinement_flags_adp
_atom_site_refinement_flags_occupancy
_atom_site_disorder_assembly
_atom_site_disorder_group
Br32 Br 0.27893(5) 0.38014(2) 0.15119(2) 0.03802(14) Uani 1 1 d . . . . .
O3 O 1.5846(3) 0.14855(9) -0.15864(9) 0.0166(3) Uani 1 1 d . . . . .
O11 O 1.4280(3) 0.07322(10) -0.39754(10) 0.0194(3) Uani 1 1 d . . . . .
O25 O 1.0952(3) 0.18409(10) -0.40427(10) 0.0213(3) Uani 1 1 d . . . . .
O24 O 1.1745(3) 0.07537(10) -0.05777(11) 0.0259(4) Uani 1 1 d . . . . .
C19 C 1.1822(4) 0.42804(15) -0.25593(15) 0.0211(4) Uani 1 1 d . . . . .
H19 H 1.017420 0.425057 -0.218517 0.025 Uiso 1 1 calc R U . . .
N20 N 1.6115(4) 0.61016(12) -0.38489(14) 0.0269(4) Uani 1 1 d . . . . .
C27 C 0.7521(4) 0.16728(16) 0.03985(14) 0.0211(4) Uani 1 1 d . . . . .
H27 H 0.758589 0.100082 0.045267 0.025 Uiso 1 1 calc R U . . .
C5 C 1.6867(4) 0.03885(13) -0.27007(13) 0.0163(4) Uani 1 1 d . . . . .
C18 C 1.2697(5) 0.51583(15) -0.29341(15) 0.0238(5) Uani 1 1 d . . . . .
H18 H 1.164423 0.571580 -0.281393 0.029 Uiso 1 1 calc R U . . .
C6 C 1.8892(4) -0.01725(14) -0.22855(14) 0.0191(4) Uani 1 1 d . . . . .
H6 H 1.932159 -0.006182 -0.171470 0.023 Uiso 1 1 calc R U . . .
C14 C 1.3282(4) 0.34391(14) -0.27133(13) 0.0166(4) Uani 1 1 d . . . . .
C28 C 0.5524(4) 0.21523(17) 0.08935(14) 0.0254(5) Uani 1 1 d . . . . .
H28 H 0.422502 0.181424 0.129220 0.030 Uiso 1 1 calc R U . . .
C26 C 0.9453(4) 0.21689(14) -0.01828(14) 0.0181(4) Uani 1 1 d . . . . .
C13 C 1.3372(4) 0.16685(13) -0.27666(14) 0.0157(4) Uani 1 1 d . . . . .
C10 C 1.6255(4) 0.02147(14) -0.35410(14) 0.0180(4) Uani 1 1 d . . . . .
C31 C 0.9305(4) 0.31607(15) -0.02727(15) 0.0220(4) Uani 1 1 d . . . . .
H31 H 1.059353 0.350267 -0.067221 0.026 Uiso 1 1 calc R U . . .
C2 C 1.3615(4) 0.21476(13) -0.13666(13) 0.0159(4) Uani 1 1 d . . . . .
H2 H 1.424586 0.269627 -0.111562 0.019 Uiso 1 1 calc R U . . .
C17 C 1.5123(4) 0.52326(14) -0.34897(15) 0.0209(4) Uani 1 1 d . . . . .
C29 C 0.5435(4) 0.31384(17) 0.08011(15) 0.0253(5) Uani 1 1 d . . . . .
C16 C 1.6554(4) 0.43840(15) -0.36596(15) 0.0210(4) Uani 1 1 d . . . . .
H16 H 1.817508 0.440895 -0.404843 0.025 Uiso 1 1 calc R U . . .
C15 C 1.5670(4) 0.35110(14) -0.32763(14) 0.0185(4) Uani 1 1 d . . . . .
H15 H 1.670870 0.295143 -0.339894 0.022 Uiso 1 1 calc R U . . .
C30 C 0.7295(5) 0.36452(16) 0.02161(16) 0.0260(5) Uani 1 1 d . . . . .
H30 H 0.718983 0.431779 0.015174 0.031 Uiso 1 1 calc R U . . .
C9 C 1.7637(5) -0.04972(15) -0.39808(15) 0.0239(5) Uani 1 1 d . . . . .
H9 H 1.721979 -0.061045 -0.455229 0.029 Uiso 1 1 calc R U . . .
C1 C 1.2344(4) 0.24912(13) -0.22626(13) 0.0157(4) Uani 1 1 d . . . . .
H1 H 1.034625 0.251253 -0.215313 0.019 Uiso 1 1 calc R U . . .
C22 C 1.8093(5) 0.61284(16) -0.46278(17) 0.0303(5) Uani 1 1 d . . . . .
H22A H 1.973302 0.576971 -0.446399 0.045 Uiso 1 1 calc R U . . .
H22B H 1.849088 0.678707 -0.484231 0.045 Uiso 1 1 calc R U . . .
H22C H 1.738937 0.584653 -0.510311 0.045 Uiso 1 1 calc R U . . .
C7 C 2.0251(4) -0.08892(15) -0.27198(16) 0.0244(5) Uani 1 1 d . . . . .
H7 H 2.160257 -0.128014 -0.244166 0.029 Uiso 1 1 calc R U . . .
C8 C 1.9642(5) -0.10382(15) -0.35642(16) 0.0267(5) Uani 1 1 d . . . . .
H8 H 2.062261 -0.152152 -0.386068 0.032 Uiso 1 1 calc R U . . .
C21 C 1.4401(5) 0.69552(15) -0.3773(2) 0.0359(6) Uani 1 1 d . . . . .
H21A H 1.287267 0.694151 -0.411534 0.054 Uiso 1 1 calc R U . . .
H21B H 1.541790 0.751080 -0.400986 0.054 Uiso 1 1 calc R U . . .
H21C H 1.375590 0.698976 -0.314099 0.054 Uiso 1 1 calc R U . . .
C12 C 1.2694(4) 0.14623(13) -0.36105(14) 0.0168(4) Uani 1 1 d . . . . .
C4 C 1.5352(4) 0.11714(13) -0.23548(13) 0.0151(4) Uani 1 1 d . . . . .
C23 C 1.1612(4) 0.16131(14) -0.06838(14) 0.0185(4) Uani 1 1 d . . . . .

loop_
_atom_site_aniso_label
_atom_site_aniso_U_11
_atom_site_aniso_U_22
_atom_site_aniso_U_33
_atom_site_aniso_U_23
_atom_site_aniso_U_13
_atom_site_aniso_U_12
Br32 0.02951(19) 0.0566(2) 0.03031(19) -0.02493(14) 0.00169(12) 0.00920(13)
O3 0.0181(7) 0.0181(7) 0.0143(7) -0.0046(5) -0.0016(6) -0.0009(5)
O11 0.0262(8) 0.0170(7) 0.0159(7) -0.0044(6) -0.0051(6) 0.0006(6)
O25 0.0261(8) 0.0189(7) 0.0194(7) -0.0005(6) -0.0064(6) -0.0021(6)
O24 0.0290(8) 0.0163(7) 0.0298(9) -0.0002(6) 0.0054(7) -0.0012(6)
C19 0.0192(10) 0.0211(10) 0.0218(11) -0.0037(8) 0.0019(8) 0.0014(8)
N20 0.0350(10) 0.0134(8) 0.0311(11) 0.0030(8) -0.0048(9) -0.0030(7)
C27 0.0230(11) 0.0238(10) 0.0158(10) 0.0009(8) -0.0032(9) 0.0001(8)
C5 0.0181(10) 0.0141(9) 0.0162(10) -0.0006(8) 0.0005(8) -0.0038(7)
C18 0.0294(11) 0.0159(10) 0.0258(11) -0.0050(8) -0.0023(9) 0.0045(8)
C6 0.0216(10) 0.0168(9) 0.0188(10) -0.0012(8) -0.0018(8) -0.0025(8)
C14 0.0195(10) 0.0161(9) 0.0148(9) -0.0026(8) -0.0033(8) -0.0005(7)
C28 0.0223(11) 0.0388(13) 0.0139(10) -0.0004(9) -0.0005(8) -0.0019(9)
C26 0.0203(10) 0.0211(10) 0.0130(9) -0.0035(8) -0.0018(8) 0.0001(8)
C13 0.0183(10) 0.0128(9) 0.0159(10) -0.0015(8) -0.0001(8) -0.0036(7)
C10 0.0205(10) 0.0144(9) 0.0191(10) -0.0017(8) -0.0008(8) -0.0033(7)
C31 0.0243(11) 0.0215(10) 0.0208(11) -0.0053(8) -0.0005(9) -0.0031(8)
C2 0.0188(10) 0.0154(9) 0.0139(9) -0.0039(7) -0.0010(8) -0.0001(7)
C17 0.0279(11) 0.0150(10) 0.0205(11) 0.0005(8) -0.0067(9) -0.0035(8)
C29 0.0225(11) 0.0386(12) 0.0165(10) -0.0129(9) -0.0025(9) 0.0039(9)
C16 0.0212(10) 0.0184(10) 0.0220(11) 0.0005(8) 0.0007(8) -0.0025(8)
C15 0.0197(10) 0.0174(10) 0.0179(10) -0.0019(8) -0.0008(8) 0.0005(7)
C30 0.0270(11) 0.0251(11) 0.0279(12) -0.0110(9) -0.0050(9) 0.0016(9)
C9 0.0300(12) 0.0217(10) 0.0214(11) -0.0091(9) -0.0018(9) -0.0015(9)
C1 0.0165(9) 0.0159(9) 0.0147(10) -0.0027(8) 0.0000(8) -0.0018(7)
C22 0.0395(13) 0.0241(11) 0.0264(12) 0.0077(9) -0.0058(10) -0.0114(10)
C7 0.0240(11) 0.0205(10) 0.0285(12) -0.0030(9) -0.0042(9) 0.0022(8)
C8 0.0303(12) 0.0199(10) 0.0302(12) -0.0105(9) 0.0009(10) 0.0034(9)
C21 0.0411(14) 0.0132(10) 0.0542(17) -0.0003(10) -0.0134(13) -0.0005(9)
C12 0.0201(10) 0.0126(9) 0.0171(10) -0.0009(7) 0.0003(8) -0.0033(7)
C4 0.0168(9) 0.0150(9) 0.0134(9) -0.0015(7) 0.0026(8) -0.0064(7)
C23 0.0213(10) 0.0182(10) 0.0160(10) -0.0011(8) -0.0023(8) -0.0032(8)

loop_
_atom_type_symbol
_atom_type_description
_atom_type_scat_dispersion_real
_atom_type_scat_dispersion_imag
_atom_type_scat_source
C C 0.0181 0.0091 'International Tables Vol C Tables 4.2.6.8 and 6.1.1.4'
H H 0.0000 0.0000 'International Tables Vol C Tables 4.2.6.8 and 6.1.1.4'
Br Br -0.6763 1.2805 'International Tables Vol C Tables 4.2.6.8 and 6.1.1.4'
N N 0.0311 0.0180 'International Tables Vol C Tables 4.2.6.8 and 6.1.1.4'
O O 0.0492 0.0322 'International Tables Vol C Tables 4.2.6.8 and 6.1.1.4'

loop_
_geom_angle_atom_site_label_1
_geom_angle_atom_site_label_2
_geom_angle_atom_site_label_3
_geom_angle
_geom_angle_site_symmetry_1
_geom_angle_site_symmetry_3
_geom_angle_publ_flag
C4 O3 C2 105.73(14) . . ?
C10 O11 C12 122.94(16) . . ?
C18 C19 H19 118.9 . . ?
C18 C19 C14 122.2(2) . . ?
C14 C19 H19 118.9 . . ?
C17 N20 C22 118.12(19) . . ?
C17 N20 C21 118.9(2) . . ?
C21 N20 C22 116.0(2) . . ?
C28 C27 H27 119.7 . . ?
C28 C27 C26 120.5(2) . . ?
C26 C27 H27 119.7 . . ?
C6 C5 C4 125.80(19) . . ?
C10 C5 C6 119.71(19) . . ?
C10 C5 C4 114.46(18) . . ?
C19 C18 H18 119.7 . . ?
C19 C18 C17 120.67(19) . . ?
C17 C18 H18 119.7 . . ?
C5 C6 H6 120.4 . . ?
C7 C6 C5 119.1(2) . . ?
C7 C6 H6 120.4 . . ?
C19 C14 C1 121.09(18) . . ?
C15 C14 C19 117.24(18) . . ?
C15 C14 C1 121.64(18) . . ?
C27 C28 H28 120.4 . . ?
C27 C28 C29 119.2(2) . . ?
C29 C28 H28 120.4 . . ?
C27 C26 C31 119.3(2) . . ?
C27 C26 C23 118.27(18) . . ?
C31 C26 C23 122.45(19) . . ?
C12 C13 C1 128.28(17) . . ?
C4 C13 C1 109.77(17) . . ?
C4 C13 C12 121.57(18) . . ?
O11 C10 C5 122.38(18) . . ?
O11 C10 C9 116.44(18) . . ?
C9 C10 C5 121.19(19) . . ?
C26 C31 H31 119.8 . . ?
C30 C31 C26 120.4(2) . . ?
C30 C31 H31 119.8 . . ?
O3 C2 H2 110.6 . . ?
O3 C2 C1 106.65(15) . . ?
O3 C2 C23 107.67(15) . . ?
C1 C2 H2 110.6 . . ?
C23 C2 H2 110.6 . . ?
C23 C2 C1 110.61(16) . . ?
N20 C17 C18 122.3(2) . . ?
N20 C17 C16 120.7(2) . . ?
C16 C17 C18 116.99(19) . . ?
C28 C29 Br32 119.52(17) . . ?
C30 C29 Br32 119.15(18) . . ?
C30 C29 C28 121.3(2) . . ?
C17 C16 H16 119.1 . . ?
C15 C16 C17 121.8(2) . . ?
C15 C16 H16 119.1 . . ?
C14 C15 H15 119.4 . . ?
C16 C15 C14 121.11(19) . . ?
C16 C15 H15 119.4 . . ?
C31 C30 C29 119.3(2) . . ?
C31 C30 H30 120.4 . . ?
C29 C30 H30 120.4 . . ?
C10 C9 H9 120.9 . . ?
C8 C9 C10 118.3(2) . . ?
C8 C9 H9 120.9 . . ?
C14 C1 C2 113.03(16) . . ?
C14 C1 H1 110.5 . . ?
C13 C1 C14 113.81(16) . . ?
C13 C1 C2 98.08(15) . . ?
C13 C1 H1 110.5 . . ?
C2 C1 H1 110.5 . . ?
N20 C22 H22A 109.5 . . ?
N20 C22 H22B 109.5 . . ?
N20 C22 H22C 109.5 . . ?
H22A C22 H22B 109.5 . . ?
H22A C22 H22C 109.5 . . ?
H22B C22 H22C 109.5 . . ?
C6 C7 H7 119.9 . . ?
C6 C7 C8 120.2(2) . . ?
C8 C7 H7 119.9 . . ?
C9 C8 C7 121.5(2) . . ?
C9 C8 H8 119.2 . . ?
C7 C8 H8 119.2 . . ?
N20 C21 H21A 109.5 . . ?
N20 C21 H21B 109.5 . . ?
N20 C21 H21C 109.5 . . ?
H21A C21 H21B 109.5 . . ?
H21A C21 H21C 109.5 . . ?
H21B C21 H21C 109.5 . . ?
O11 C12 C13 115.04(17) . . ?
O25 C12 O11 116.70(18) . . ?
O25 C12 C13 128.27(19) . . ?
O3 C4 C5 122.08(18) . . ?
C13 C4 O3 114.45(17) . . ?
C13 C4 C5 123.45(18) . . ?
O24 C23 C26 121.37(19) . . ?
O24 C23 C2 119.95(19) . . ?
C26 C23 C2 118.64(17) . . ?

loop_
_geom_bond_atom_site_label_1
_geom_bond_atom_site_label_2
_geom_bond_distance
_geom_bond_site_symmetry_2
_geom_bond_publ_flag
Br32 C29 1.894(2) . ?
O3 C2 1.453(2) . ?
O3 C4 1.355(2) . ?
O11 C10 1.374(2) . ?
O11 C12 1.400(2) . ?
O25 C12 1.210(2) . ?
O24 C23 1.213(3) . ?
C19 H19 0.9500 . ?
C19 C18 1.385(3) . ?
C19 C14 1.394(3) . ?
N20 C17 1.390(3) . ?
N20 C22 1.451(3) . ?
N20 C21 1.451(3) . ?
C27 H27 0.9500 . ?
C27 C28 1.380(3) . ?
C27 C26 1.400(3) . ?
C5 C6 1.406(3) . ?
C5 C10 1.400(3) . ?
C5 C4 1.430(3) . ?
C18 H18 0.9500 . ?
C18 C17 1.404(3) . ?
C6 H6 0.9500 . ?
C6 C7 1.385(3) . ?
C14 C15 1.394(3) . ?
C14 C1 1.514(3) . ?
C28 H28 0.9500 . ?
C28 C29 1.393(3) . ?
C26 C31 1.401(3) . ?
C26 C23 1.494(3) . ?
C13 C1 1.512(3) . ?
C13 C12 1.432(3) . ?
C13 C4 1.347(3) . ?
C10 C9 1.389(3) . ?
C31 H31 0.9500 . ?
C31 C30 1.383(3) . ?
C2 H2 1.0000 . ?
C2 C1 1.572(3) . ?
C2 C23 1.526(3) . ?
C17 C16 1.402(3) . ?
C29 C30 1.386(3) . ?
C16 H16 0.9500 . ?
C16 C15 1.384(3) . ?
C15 H15 0.9500 . ?
C30 H30 0.9500 . ?
C9 H9 0.9500 . ?
C9 C8 1.386(3) . ?
C1 H1 1.0000 . ?
C22 H22A 0.9800 . ?
C22 H22B 0.9800 . ?
C22 H22C 0.9800 . ?
C7 H7 0.9500 . ?
C7 C8 1.395(3) . ?
C8 H8 0.9500 . ?
C21 H21A 0.9800 . ?
C21 H21B 0.9800 . ?
C21 H21C 0.9800 . ?

loop_
_geom_torsion_atom_site_label_1
_geom_torsion_atom_site_label_2
_geom_torsion_atom_site_label_3
_geom_torsion_atom_site_label_4
_geom_torsion
_geom_torsion_site_symmetry_1
_geom_torsion_site_symmetry_2
_geom_torsion_site_symmetry_3
_geom_torsion_site_symmetry_4
_geom_torsion_publ_flag
Br32 C29 C30 C31 176.99(16) . . . . ?
O3 C2 C1 C14 -98.20(18) . . . . ?
O3 C2 C1 C13 22.03(18) . . . . ?
O3 C2 C23 O24 -16.5(3) . . . . ?
O3 C2 C23 C26 165.84(16) . . . . ?
O11 C10 C9 C8 -179.80(19) . . . . ?
C19 C18 C17 N20 -177.4(2) . . . . ?
C19 C18 C17 C16 1.5(3) . . . . ?
C19 C14 C15 C16 0.4(3) . . . . ?
C19 C14 C1 C13 155.27(19) . . . . ?
C19 C14 C1 C2 -94.0(2) . . . . ?
N20 C17 C16 C15 176.9(2) . . . . ?
C27 C28 C29 Br32 -177.50(16) . . . . ?
C27 C28 C29 C30 0.7(3) . . . . ?
C27 C26 C31 C30 0.9(3) . . . . ?
C27 C26 C23 O24 -1.8(3) . . . . ?
C27 C26 C23 C2 175.87(18) . . . . ?
C5 C6 C7 C8 1.1(3) . . . . ?
C5 C10 C9 C8 0.3(3) . . . . ?
C18 C19 C14 C15 -0.9(3) . . . . ?
C18 C19 C14 C1 177.2(2) . . . . ?
C18 C17 C16 C15 -2.0(3) . . . . ?
C6 C5 C10 O11 179.28(17) . . . . ?
C6 C5 C10 C9 -0.8(3) . . . . ?
C6 C5 C4 O3 3.6(3) . . . . ?
C6 C5 C4 C13 -177.84(18) . . . . ?
C6 C7 C8 C9 -1.6(3) . . . . ?
C14 C19 C18 C17 -0.1(3) . . . . ?
C28 C27 C26 C31 -1.4(3) . . . . ?
C28 C27 C26 C23 178.38(19) . . . . ?
C28 C29 C30 C31 -1.2(3) . . . . ?
C26 C27 C28 C29 0.6(3) . . . . ?
C26 C31 C30 C29 0.4(3) . . . . ?
C10 O11 C12 O25 -177.22(17) . . . . ?
C10 O11 C12 C13 3.2(2) . . . . ?
C10 C5 C6 C7 0.1(3) . . . . ?
C10 C5 C4 O3 -174.39(16) . . . . ?
C10 C5 C4 C13 4.2(3) . . . . ?
C10 C9 C8 C7 0.9(3) . . . . ?
C31 C26 C23 O24 178.0(2) . . . . ?
C31 C26 C23 C2 -4.3(3) . . . . ?
C2 O3 C4 C5 -169.12(17) . . . . ?
C2 O3 C4 C13 12.2(2) . . . . ?
C17 C16 C15 C14 1.1(3) . . . . ?
C15 C14 C1 C13 -26.7(3) . . . . ?
C15 C14 C1 C2 84.1(2) . . . . ?
C1 C14 C15 C16 -177.71(19) . . . . ?
C1 C13 C12 O11 170.46(17) . . . . ?
C1 C13 C12 O25 -9.1(3) . . . . ?
C1 C13 C4 O3 3.1(2) . . . . ?
C1 C13 C4 C5 -175.52(17) . . . . ?
C1 C2 C23 O24 99.7(2) . . . . ?
C1 C2 C23 C26 -78.0(2) . . . . ?
C22 N20 C17 C18 -160.0(2) . . . . ?
C22 N20 C17 C16 21.1(3) . . . . ?
C21 N20 C17 C18 -10.4(3) . . . . ?
C21 N20 C17 C16 170.7(2) . . . . ?
C12 O11 C10 C5 -1.0(3) . . . . ?
C12 O11 C10 C9 179.06(18) . . . . ?
C12 C13 C1 C14 -68.6(3) . . . . ?
C12 C13 C1 C2 171.75(18) . . . . ?
C12 C13 C4 O3 176.56(16) . . . . ?
C12 C13 C4 C5 -2.1(3) . . . . ?
C4 O3 C2 C1 -21.74(18) . . . . ?
C4 O3 C2 C23 97.01(17) . . . . ?
C4 C5 C6 C7 -177.76(19) . . . . ?
C4 C5 C10 O11 -2.6(3) . . . . ?
C4 C5 C10 C9 177.30(19) . . . . ?
C4 C13 C1 C14 104.24(19) . . . . ?
C4 C13 C1 C2 -15.4(2) . . . . ?
C4 C13 C12 O11 -1.6(3) . . . . ?
C4 C13 C12 O25 178.8(2) . . . . ?
C23 C26 C31 C30 -178.9(2) . . . . ?
C23 C2 C1 C14 144.99(17) . . . . ?
C23 C2 C1 C13 -94.78(18) . . . . ?
